data_2221728
loop_
_publ_author_name
'Yaz\?ic\?i, Serap'
'Akkaya, Abdullah'
'A\(gar, Erbil'
'\,Senel, \.Ismet'
'B\"uy\"ukg\"ung\"or, Orhan'

_publ_section_title
;
 4-{2-Methoxy-6-[(4-methylphenyl)iminomethyl]phenoxy}phthalonitrile
;
_journal_coeditor_code HK2671
_journal_issue 5
_journal_name_full 'Acta Crystallographica Section E'
_journal_page_first o1172
_journal_paper_doi 10.1107/S1600536809015402
_journal_volume 65
_journal_year 2009
_chemical_formula_iupac 'C23 H17 N3 O2'
_chemical_formula_moiety 'C23 H17 N3 O2'
_chemical_formula_sum 'C23 H17 N3 O2'
_chemical_formula_weight 367.40
_chemical_name_systematic
;
4-{2-Methoxy-6-[(4-methylphenyl)iminomethyl]phenoxy}phthalonitrile
;
_space_group_IT_number 14
_symmetry_cell_setting monoclinic
_symmetry_space_group_name_Hall '-P 2ybc'
_symmetry_space_group_name_H-M 'P 1 21/c 1'
_atom_sites_solution_hydrogens geom
_atom_sites_solution_primary direct
_atom_sites_solution_secondary difmap
_audit_creation_method SHELXL-97
_cell_angle_alpha 90.00
_cell_angle_beta 97.256(4)
_cell_angle_gamma 90.00
_cell_formula_units_Z 4
_cell_length_a 9.3549(5)
_cell_length_b 23.6606(13)
_cell_length_c 8.9317(5)
_cell_measurement_reflns_used 9188
_cell_measurement_temperature 296
_cell_measurement_theta_max 26.15
_cell_measurement_theta_min 1.72
_cell_volume 1961.13(19)
_computing_cell_refinement 'X-AREA (Stoe & Cie, 2002)'
_computing_data_collection 'X-AREA (Stoe & Cie, 2002)'
_computing_data_reduction 'X-RED32 (Stoe & Cie, 2002)'
_computing_molecular_graphics 'ORTEP-3 for Windows (Farrugia, 1997)  and PLATON (Spek, 2009)'
_computing_publication_material 'WinGX (Farrugia, 1999)'
_computing_structure_refinement 'SHELXL97 (Sheldrick, 2008)'
_computing_structure_solution 'SHELXS97 (Sheldrick, 2008)'
_diffrn_ambient_temperature 296
_diffrn_detector_area_resol_mean 6.67
_diffrn_measured_fraction_theta_full 0.994
_diffrn_measured_fraction_theta_max 0.994
_diffrn_measurement_device_type 'Stoe IPDS-II'
_diffrn_measurement_method \w
_diffrn_radiation_monochromator graphite
_diffrn_radiation_source 'fine-focus sealed tube'
_diffrn_radiation_type MoK\a
_diffrn_radiation_wavelength 0.71073
_diffrn_reflns_av_R_equivalents 0.0717
_diffrn_reflns_av_sigmaI/netI 0.0588
_diffrn_reflns_limit_h_max 10
_diffrn_reflns_limit_h_min -11
_diffrn_reflns_limit_k_max 28
_diffrn_reflns_limit_k_min -28
_diffrn_reflns_limit_l_max 10
_diffrn_reflns_limit_l_min -10
_diffrn_reflns_number 10306
_diffrn_reflns_theta_full 25.63
_diffrn_reflns_theta_max 25.63
_diffrn_reflns_theta_min 1.72
_diffrn_standards_number 0
_exptl_absorpt_coefficient_mu 0.081
_exptl_absorpt_correction_T_max 0.9516
_exptl_absorpt_correction_T_min 0.7026
_exptl_absorpt_correction_type integration
_exptl_absorpt_process_details '(X-RED32; Stoe & Cie, 2002)'
_exptl_crystal_colour yellow
_exptl_crystal_density_diffrn 1.244
_exptl_crystal_density_method 'not measured'
_exptl_crystal_description prism
_exptl_crystal_F_000 768
_exptl_crystal_size_max 0.670
_exptl_crystal_size_mid 0.360
_exptl_crystal_size_min 0.200
_refine_diff_density_max 0.119
_refine_diff_density_min -0.099
_refine_ls_extinction_method none
_refine_ls_goodness_of_fit_ref 0.957
_refine_ls_hydrogen_treatment constr
_refine_ls_matrix_type full
_refine_ls_number_parameters 253
_refine_ls_number_reflns 3680
_refine_ls_number_restraints 0
_refine_ls_restrained_S_all 0.957
_refine_ls_R_factor_all 0.1093
_refine_ls_R_factor_gt 0.0483
_refine_ls_shift/su_max 0.000
_refine_ls_shift/su_mean 0.000
_refine_ls_structure_factor_coef Fsqd
_refine_ls_weighting_details 'calc w=1/[\s^2^(Fo^2^)+(0.0491P)^2^] where P=(Fo^2^+2Fc^2^)/3'
_refine_ls_weighting_scheme calc
_refine_ls_wR_factor_gt 0.1009
_refine_ls_wR_factor_ref 0.1215
_reflns_number_gt 1962
_reflns_number_total 3680
_reflns_threshold_expression I>2\s(I)
_cod_data_source_file hk2671.cif
_cod_data_source_block I
_cod_original_sg_symbol_H-M 'P 21/c'
_cod_database_code 2221728
_cod_database_fobs_code 2221728

loop_
_symmetry_equiv_pos_as_xyz
'x, y, z'
'-x, y+1/2, -z+1/2'
'-x, -y, -z'
'x, -y-1/2, z-1/2'

loop_
_atom_site_type_symbol
_atom_site_label
_atom_site_fract_x
_atom_site_fract_y
_atom_site_fract_z
_atom_site_U_iso_or_equiv
_atom_site_adp_type
_atom_site_calc_flag
_atom_site_refinement_flags
_atom_site_occupancy
_atom_site_disorder_assembly
_atom_site_disorder_group
O O1 0.38836(16) 0.44741(6) 0.57255(15) 0.0725(4) Uani d . 1 . .
O O2 0.49525(18) 0.52245(6) 0.77461(17) 0.0879(5) Uani d . 1 . .
N N1 0.0395(2) 0.47793(7) 0.26224(19) 0.0737(5) Uani d . 1 . .
N N2 0.4483(3) 0.21068(11) 0.7035(4) 0.1657(14) Uani d . 1 . .
N N3 0.1213(3) 0.23410(10) 0.9455(3) 0.1180(9) Uani d . 1 . .
C C1 0.2188(2) 0.51464(8) 0.4521(2) 0.0659(6) Uani d . 1 . .
C C2 0.1712(3) 0.57046(9) 0.4401(2) 0.0768(6) Uani d . 1 . .
H H2 0.0969 0.5805 0.3657 0.092 Uiso calc R 1 . .
C C3 0.2339(3) 0.61054(9) 0.5379(2) 0.0798(7) Uani d . 1 . .
H H3 0.2028 0.6478 0.5273 0.096 Uiso calc R 1 . .
C C4 0.3424(3) 0.59675(9) 0.6520(2) 0.0760(7) Uani d . 1 . .
H H4 0.3828 0.6245 0.7181 0.091 Uiso calc R 1 . .
C C5 0.3905(2) 0.54177(9) 0.6673(2) 0.0687(6) Uani d . 1 . .
C C6 0.3289(2) 0.50179(8) 0.5654(2) 0.0644(5) Uani d . 1 . .
C C7 0.5596(3) 0.56217(11) 0.8831(3) 0.1040(9) Uani d . 1 . .
H H7A 0.6256 0.5429 0.9569 0.156 Uiso calc R 1 . .
H H7B 0.4859 0.5800 0.9320 0.156 Uiso calc R 1 . .
H H7C 0.6106 0.5903 0.8333 0.156 Uiso calc R 1 . .
C C8 0.1525(3) 0.46997(9) 0.3529(2) 0.0727(6) Uani d . 1 . .
H H8 0.1954 0.4344 0.3568 0.087 Uiso calc R 1 . .
C C9 -0.0244(2) 0.43225(9) 0.1744(2) 0.0683(6) Uani d . 1 . .
C C10 -0.0023(3) 0.37542(10) 0.2086(2) 0.0818(7) Uani d . 1 . .
H H10 0.0624 0.3649 0.2917 0.098 Uiso calc R 1 . .
C C11 -0.0759(3) 0.33451(10) 0.1202(3) 0.0872(7) Uani d . 1 . .
H H11 -0.0599 0.2967 0.1450 0.105 Uiso calc R 1 . .
C C12 -0.1731(3) 0.34819(11) -0.0046(3) 0.0870(7) Uani d . 1 . .
C C13 -0.1944(3) 0.40459(11) -0.0376(3) 0.0854(7) Uani d . 1 . .
H H13 -0.2589 0.4149 -0.1209 0.102 Uiso calc R 1 . .
C C14 -0.1221(2) 0.44613(10) 0.0501(2) 0.0761(6) Uani d . 1 . .
H H14 -0.1391 0.4839 0.0254 0.091 Uiso calc R 1 . .
C C15 -0.2535(4) 0.30258(13) -0.0997(4) 0.1312(12) Uani d . 1 . .
H H15A -0.2834 0.3170 -0.1993 0.197 Uiso calc R 1 . .
H H15B -0.3367 0.2913 -0.0543 0.197 Uiso calc R 1 . .
H H15C -0.1914 0.2706 -0.1059 0.197 Uiso calc R 1 . .
C C16 0.3328(2) 0.40673(8) 0.6576(2) 0.0626(6) Uani d . 1 . .
C C17 0.2221(3) 0.41613(8) 0.7412(2) 0.0674(6) Uani d . 1 . .
H H17 0.1823 0.4520 0.7452 0.081 Uiso calc R 1 . .
C C18 0.1699(3) 0.37193(9) 0.8193(2) 0.0728(6) Uani d . 1 . .
H H18 0.0952 0.3784 0.8767 0.087 Uiso calc R 1 . .
C C19 0.2270(3) 0.31831(9) 0.8135(3) 0.0745(6) Uani d . 1 . .
C C20 0.3403(3) 0.30971(9) 0.7282(3) 0.0793(7) Uani d . 1 . .
C C21 0.3937(3) 0.35393(9) 0.6509(3) 0.0776(7) Uani d . 1 . .
H H21 0.4699 0.3481 0.5951 0.093 Uiso calc R 1 . .
C C22 0.4004(3) 0.25418(11) 0.7156(4) 0.1104(10) Uani d . 1 . .
C C23 0.1688(3) 0.27176(10) 0.8882(3) 0.0904(8) Uani d . 1 . .

loop_
_atom_site_aniso_label
_atom_site_aniso_U_11
_atom_site_aniso_U_22
_atom_site_aniso_U_33
_atom_site_aniso_U_12
_atom_site_aniso_U_13
_atom_site_aniso_U_23
O1 0.0718(10) 0.0594(9) 0.0864(10) 0.0058(8) 0.0110(8) -0.0032(7)
O2 0.0908(12) 0.0751(10) 0.0908(10) -0.0005(9) -0.0153(9) -0.0078(8)
N1 0.0850(14) 0.0644(11) 0.0691(10) -0.0018(10) -0.0001(10) 0.0018(9)
N2 0.156(3) 0.0656(15) 0.262(4) 0.0429(17) -0.026(3) -0.0140(19)
N3 0.159(3) 0.0703(14) 0.1152(17) -0.0202(15) -0.0180(16) 0.0176(12)
C1 0.0758(15) 0.0581(12) 0.0637(12) -0.0014(11) 0.0079(11) -0.0006(9)
C2 0.0941(18) 0.0625(13) 0.0720(13) 0.0039(12) 0.0039(12) 0.0086(11)
C3 0.107(2) 0.0508(12) 0.0819(15) 0.0015(12) 0.0138(14) 0.0061(11)
C4 0.0931(19) 0.0586(13) 0.0759(14) -0.0114(13) 0.0091(13) -0.0052(10)
C5 0.0731(15) 0.0603(13) 0.0718(13) -0.0069(11) 0.0056(11) -0.0004(10)
C6 0.0700(14) 0.0518(11) 0.0722(13) 0.0001(11) 0.0119(11) 0.0013(10)
C7 0.101(2) 0.1008(19) 0.1020(17) -0.0055(16) -0.0182(16) -0.0239(15)
C8 0.0841(17) 0.0602(13) 0.0723(13) 0.0028(12) 0.0044(13) -0.0034(10)
C9 0.0737(15) 0.0658(13) 0.0644(12) -0.0017(11) 0.0045(11) 0.0013(10)
C10 0.0931(19) 0.0699(15) 0.0781(14) -0.0045(14) -0.0053(13) 0.0021(11)
C11 0.098(2) 0.0698(15) 0.0914(16) -0.0100(14) 0.0039(14) -0.0001(13)
C12 0.0813(18) 0.0915(18) 0.0861(16) -0.0141(14) 0.0018(14) -0.0090(14)
C13 0.0804(18) 0.0994(19) 0.0735(15) -0.0033(15) -0.0012(13) 0.0018(13)
C14 0.0740(16) 0.0793(15) 0.0734(13) 0.0026(13) 0.0026(12) 0.0045(11)
C15 0.130(3) 0.120(2) 0.134(2) -0.032(2) -0.022(2) -0.0259(19)
C16 0.0624(14) 0.0501(11) 0.0714(13) 0.0010(10) -0.0061(11) -0.0064(10)
C17 0.0770(16) 0.0477(11) 0.0750(13) 0.0066(11) -0.0003(12) -0.0028(9)
C18 0.0842(18) 0.0575(13) 0.0750(13) -0.0002(12) 0.0029(12) 0.0007(10)
C19 0.0826(17) 0.0507(13) 0.0829(14) -0.0001(12) -0.0184(13) 0.0014(10)
C20 0.0807(17) 0.0462(12) 0.1017(17) 0.0116(12) -0.0253(15) -0.0064(11)
C21 0.0691(16) 0.0583(13) 0.1014(16) 0.0125(12) -0.0047(12) -0.0136(12)
C22 0.104(2) 0.0576(15) 0.159(3) 0.0155(15) -0.0258(19) -0.0029(15)
C23 0.113(2) 0.0544(14) 0.0954(17) -0.0048(14) -0.0198(15) 0.0066(12)

loop_
_atom_type_symbol
_atom_type_description
_atom_type_scat_dispersion_real
_atom_type_scat_dispersion_imag
_atom_type_scat_source
C C 0.0033 0.0016 'International Tables Vol C Tables 4.2.6.8 and 6.1.1.4'
H H 0.0000 0.0000 'International Tables Vol C Tables 4.2.6.8 and 6.1.1.4'
N N 0.0061 0.0033 'International Tables Vol C Tables 4.2.6.8 and 6.1.1.4'
O O 0.0106 0.0060 'International Tables Vol C Tables 4.2.6.8 and 6.1.1.4'

loop_
_geom_angle_atom_site_label_1
_geom_angle_atom_site_label_2
_geom_angle_atom_site_label_3
_geom_angle_site_symmetry_1
_geom_angle_site_symmetry_3
_geom_angle
_geom_angle_publ_flag
C16 O1 C6 . . 119.67(16) ?
C5 O2 C7 . . 117.49(18) ?
C8 N1 C9 . . 120.00(19) ?
C6 C1 C2 . . 117.71(19) ?
C6 C1 C8 . . 120.19(19) ?
C2 C1 C8 . . 122.1(2) ?
C3 C2 C1 . . 120.1(2) ?
C3 C2 H2 . . 120.0 ?
C1 C2 H2 . . 120.0 ?
C2 C3 C4 . . 121.4(2) ?
C2 C3 H3 . . 119.3 ?
C4 C3 H3 . . 119.3 ?
C5 C4 C3 . . 119.7(2) ?
C5 C4 H4 . . 120.2 ?
C3 C4 H4 . . 120.2 ?
O2 C5 C4 . . 125.72(19) ?
O2 C5 C6 . . 115.83(19) ?
C4 C5 C6 . . 118.5(2) ?
C1 C6 C5 . . 122.64(19) ?
C1 C6 O1 . . 119.32(17) ?
C5 C6 O1 . . 117.88(19) ?
O2 C7 H7A . . 109.5 ?
O2 C7 H7B . . 109.5 ?
H7A C7 H7B . . 109.5 ?
O2 C7 H7C . . 109.5 ?
H7A C7 H7C . . 109.5 ?
H7B C7 H7C . . 109.5 ?
N1 C8 C1 . . 122.4(2) ?
N1 C8 H8 . . 118.8 ?
C1 C8 H8 . . 118.8 ?
C14 C9 C10 . . 118.1(2) ?
C14 C9 N1 . . 116.8(2) ?
C10 C9 N1 . . 125.02(19) ?
C11 C10 C9 . . 120.3(2) ?
C11 C10 H10 . . 119.9 ?
C9 C10 H10 . . 119.9 ?
C10 C11 C12 . . 121.8(2) ?
C10 C11 H11 . . 119.1 ?
C12 C11 H11 . . 119.1 ?
C13 C12 C11 . . 117.5(2) ?
C13 C12 C15 . . 121.6(2) ?
C11 C12 C15 . . 121.0(3) ?
C12 C13 C14 . . 121.5(2) ?
C12 C13 H13 . . 119.2 ?
C14 C13 H13 . . 119.2 ?
C13 C14 C9 . . 120.8(2) ?
C13 C14 H14 . . 119.6 ?
C9 C14 H14 . . 119.6 ?
C12 C15 H15A . . 109.5 ?
C12 C15 H15B . . 109.5 ?
H15A C15 H15B . . 109.5 ?
C12 C15 H15C . . 109.5 ?
H15A C15 H15C . . 109.5 ?
H15B C15 H15C . . 109.5 ?
O1 C16 C17 . . 123.69(18) ?
O1 C16 C21 . . 115.2(2) ?
C17 C16 C21 . . 121.1(2) ?
C16 C17 C18 . . 119.5(2) ?
C16 C17 H17 . . 120.2 ?
C18 C17 H17 . . 120.2 ?
C19 C18 C17 . . 121.0(2) ?
C19 C18 H18 . . 119.5 ?
C17 C18 H18 . . 119.5 ?
C18 C19 C20 . . 118.6(2) ?
C18 C19 C23 . . 121.2(3) ?
C20 C19 C23 . . 120.2(2) ?
C21 C20 C19 . . 120.6(2) ?
C21 C20 C22 . . 118.9(3) ?
C19 C20 C22 . . 120.4(3) ?
C16 C21 C20 . . 119.2(2) ?
C16 C21 H21 . . 120.4 ?
C20 C21 H21 . . 120.4 ?
N2 C22 C20 . . 178.9(4) ?
N3 C23 C19 . . 178.8(3) ?

loop_
_geom_bond_atom_site_label_1
_geom_bond_atom_site_label_2
_geom_bond_site_symmetry_2
_geom_bond_distance
_geom_bond_publ_flag
C1 C6 . 1.384(3) ?
C1 C2 . 1.393(3) ?
C1 C8 . 1.465(3) ?
C2 C3 . 1.370(3) ?
C2 H2 . 0.9300 ?
C3 C4 . 1.384(3) ?
C3 H3 . 0.9300 ?
C4 C5 . 1.377(3) ?
C4 H4 . 0.9300 ?
C5 O2 . 1.361(2) ?
C5 C6 . 1.386(3) ?
C6 O1 . 1.400(2) ?
C7 O2 . 1.427(3) ?
C7 H7A . 0.9600 ?
C7 H7B . 0.9600 ?
C7 H7C . 0.9600 ?
C8 N1 . 1.262(3) ?
C8 H8 . 0.9300 ?
C9 C14 . 1.385(3) ?
C9 C10 . 1.389(3) ?
C9 N1 . 1.422(3) ?
C10 C11 . 1.378(3) ?
C10 H10 . 0.9300 ?
C11 C12 . 1.385(3) ?
C11 H11 . 0.9300 ?
C12 C13 . 1.376(3) ?
C12 C15 . 1.513(3) ?
C13 C14 . 1.379(3) ?
C13 H13 . 0.9300 ?
C14 H14 . 0.9300 ?
C15 H15A . 0.9600 ?
C15 H15B . 0.9600 ?
C15 H15C . 0.9600 ?
C16 O1 . 1.369(2) ?
C16 C17 . 1.369(3) ?
C16 C21 . 1.378(3) ?
C17 C18 . 1.381(3) ?
C17 H17 . 0.9300 ?
C18 C19 . 1.380(3) ?
C18 H18 . 0.9300 ?
C19 C20 . 1.397(3) ?
C19 C23 . 1.431(4) ?
C20 C21 . 1.381(3) ?
C20 C22 . 1.439(3) ?
C21 H21 . 0.9300 ?
C22 N2 . 1.133(3) ?
C23 N3 . 1.145(3) ?

loop_
_geom_hbond_atom_site_label_D
_geom_hbond_atom_site_label_H
_geom_hbond_atom_site_label_A
_geom_hbond_site_symmetry_A
_geom_hbond_distance_DH
_geom_hbond_distance_HA
_geom_hbond_distance_DA
_geom_hbond_angle_DHA
_geom_hbond_publ_flag
C4 H4 N2 2_656 0.93 2.62 3.483(3) 154 yes
C18 H18 Cg2 1_556 0.93 2.77 3.694(3) 171 yes

loop_
_geom_torsion_atom_site_label_1
_geom_torsion_atom_site_label_2
_geom_torsion_atom_site_label_3
_geom_torsion_atom_site_label_4
_geom_torsion_site_symmetry_1
_geom_torsion_site_symmetry_2
_geom_torsion_site_symmetry_3
_geom_torsion_site_symmetry_4
_geom_torsion
_geom_torsion_publ_flag
C1 C6 O1 C16 . . . . -91.4(2) ?
C5 C6 O1 C16 . . . . 93.0(2) ?
C17 C16 O1 C6 . . . . -1.5(3) ?
C21 C16 O1 C6 . . . . 176.75(18) ?
C4 C5 O2 C7 . . . . 1.3(3) ?
C6 C5 O2 C7 . . . . -179.0(2) ?
C1 C8 N1 C9 . . . . -176.67(18) ?
C14 C9 N1 C8 . . . . -162.8(2) ?
C10 C9 N1 C8 . . . . 21.0(4) ?
C6 C1 C2 C3 . . . . 0.5(3) ?
C8 C1 C2 C3 . . . . 178.3(2) ?
C1 C2 C3 C4 . . . . -1.5(4) ?
C2 C3 C4 C5 . . . . 0.9(4) ?
C3 C4 C5 O2 . . . . -179.5(2) ?
C3 C4 C5 C6 . . . . 0.8(3) ?
C2 C1 C6 C5 . . . . 1.2(3) ?
C8 C1 C6 C5 . . . . -176.7(2) ?
C2 C1 C6 O1 . . . . -174.27(19) ?
C8 C1 C6 O1 . . . . 7.9(3) ?
O2 C5 C6 C1 . . . . 178.4(2) ?
C4 C5 C6 C1 . . . . -1.8(3) ?
O2 C5 C6 O1 . . . . -6.1(3) ?
C4 C5 C6 O1 . . . . 173.70(19) ?
C6 C1 C8 N1 . . . . 169.9(2) ?
C2 C1 C8 N1 . . . . -7.8(3) ?
C14 C9 C10 C11 . . . . 0.2(4) ?
N1 C9 C10 C11 . . . . 176.3(2) ?
C9 C10 C11 C12 . . . . 0.1(4) ?
C10 C11 C12 C13 . . . . -0.2(4) ?
C10 C11 C12 C15 . . . . -179.6(3) ?
C11 C12 C13 C14 . . . . -0.1(4) ?
C15 C12 C13 C14 . . . . 179.4(3) ?
C12 C13 C14 C9 . . . . 0.4(4) ?
C10 C9 C14 C13 . . . . -0.5(3) ?
N1 C9 C14 C13 . . . . -176.9(2) ?
O1 C16 C17 C18 . . . . 177.77(19) ?
C21 C16 C17 C18 . . . . -0.4(3) ?
C16 C17 C18 C19 . . . . -0.5(3) ?
C17 C18 C19 C20 . . . . 0.8(3) ?
C17 C18 C19 C23 . . . . -176.9(2) ?
C18 C19 C20 C21 . . . . -0.2(3) ?
C23 C19 C20 C21 . . . . 177.5(2) ?
C18 C19 C20 C22 . . . . -178.3(2) ?
C23 C19 C20 C22 . . . . -0.6(3) ?
O1 C16 C21 C20 . . . . -177.32(19) ?
C17 C16 C21 C20 . . . . 1.0(3) ?
C19 C20 C21 C16 . . . . -0.7(3) ?
C22 C20 C21 C16 . . . . 177.4(2) ?

loop_
_cod_related_entry_id
_cod_related_entry_database
_cod_related_entry_code
1 ChemSpider 24742258
